data_4102001
loop_
_publ_author_name
'Shuifa Qiu'
'Tao Xu'
'Juan Zhou'
'Yinlong Guo'
'Guosheng Liu'

_publ_section_title
;
 Palladium-Catalyzed Intermolecular Aminofluorination of Styrenes
;
_journal_name_full 'Journal of the American Chemical Society'
_journal_page_first 2856
_journal_page_last 2857
_journal_paper_doi 10.1021/ja909716k
_journal_volume 132
_journal_year 2010
_chemical_formula_sum 'C21 H20 F N O4 S2'
_chemical_formula_weight 433.50
_chemical_name_systematic
; 
 ? 
;
_space_group_IT_number 14
_symmetry_cell_setting monoclinic
_symmetry_space_group_name_Hall '-P 2ybc'
_symmetry_space_group_name_H-M 'P 1 21/c 1'
_atom_sites_solution_hydrogens geom
_atom_sites_solution_primary direct
_atom_sites_solution_secondary difmap
_audit_creation_method SHELXL-97
_cell_angle_alpha 90.00
_cell_angle_beta 97.288(2)
_cell_angle_gamma 90.00
_cell_formula_units_Z 4
_cell_length_a 11.5552(10)
_cell_length_b 10.8939(10)
_cell_length_c 16.3676(14)
_cell_measurement_reflns_used 3221
_cell_measurement_temperature 293(2)
_cell_measurement_theta_max 48.711
_cell_measurement_theta_min 4.503
_cell_volume 2043.7(3)
_computing_cell_refinement 'Bruker SMART'
_computing_data_collection 'Bruker SMART'
_computing_data_reduction 'Bruker SHELXTL'
_computing_molecular_graphics 'Bruker SHELXTL'
_computing_publication_material 'Bruker SHELXTL'
_computing_structure_refinement 'SHELXL-97 (Sheldrick, 1997)'
_computing_structure_solution 'SHELXS-97 (Sheldrick, 1990)'
_diffrn_ambient_temperature 293(2)
_diffrn_measured_fraction_theta_full 1.000
_diffrn_measured_fraction_theta_max 1.000
_diffrn_measurement_device_type 'CCD area detector'
_diffrn_measurement_method 'phi and omega scans'
_diffrn_radiation_monochromator graphite
_diffrn_radiation_source 'fine-focus sealed tube'
_diffrn_radiation_type MoK\a
_diffrn_radiation_wavelength 0.71073
_diffrn_reflns_av_R_equivalents 0.0287
_diffrn_reflns_av_sigmaI/netI 0.0370
_diffrn_reflns_limit_h_max 14
_diffrn_reflns_limit_h_min -13
_diffrn_reflns_limit_k_max 10
_diffrn_reflns_limit_k_min -13
_diffrn_reflns_limit_l_max 19
_diffrn_reflns_limit_l_min -20
_diffrn_reflns_number 11375
_diffrn_reflns_theta_full 26.50
_diffrn_reflns_theta_max 26.50
_diffrn_reflns_theta_min 1.78
_exptl_absorpt_coefficient_mu 0.297
_exptl_absorpt_correction_T_max 1.0000
_exptl_absorpt_correction_T_min 0.7965
_exptl_absorpt_correction_type empirical
_exptl_absorpt_process_details sadabs
_exptl_crystal_colour colorless
_exptl_crystal_density_diffrn 1.409
_exptl_crystal_density_method 'not measured'
_exptl_crystal_description prismatic
_exptl_crystal_F_000 904
_exptl_crystal_size_max 0.390
_exptl_crystal_size_mid 0.325
_exptl_crystal_size_min 0.307
_refine_diff_density_max 0.588
_refine_diff_density_min -0.214
_refine_diff_density_rms 0.047
_refine_ls_extinction_method none
_refine_ls_goodness_of_fit_ref 1.029
_refine_ls_hydrogen_treatment constr
_refine_ls_matrix_type full
_refine_ls_number_parameters 263
_refine_ls_number_reflns 4233
_refine_ls_number_restraints 0
_refine_ls_restrained_S_all 1.029
_refine_ls_R_factor_all 0.0666
_refine_ls_R_factor_gt 0.0493
_refine_ls_shift/su_max 0.001
_refine_ls_shift/su_mean 0.000
_refine_ls_structure_factor_coef Fsqd
_refine_ls_weighting_details 'calc w=1/[\s^2^(Fo^2^)+(0.0735P)^2^+0.0000P] where P=(Fo^2^+2Fc^2^)/3'
_refine_ls_weighting_scheme calc
_refine_ls_wR_factor_gt 0.1259
_refine_ls_wR_factor_ref 0.1352
_reflns_number_gt 3224
_reflns_number_total 4233
_reflns_threshold_expression >2sigma(I)
_cod_data_source_file ja909716k_si_002.cif
_cod_data_source_block cd20108
_cod_database_code 4102001

loop_
_symmetry_equiv_pos_as_xyz
'x, y, z'
'-x, y+1/2, -z+1/2'
'-x, -y, -z'
'x, -y-1/2, z-1/2'

loop_
_atom_site_label
_atom_site_type_symbol
_atom_site_fract_x
_atom_site_fract_y
_atom_site_fract_z
_atom_site_U_iso_or_equiv
_atom_site_adp_type
_atom_site_occupancy
_atom_site_symmetry_multiplicity
_atom_site_calc_flag
_atom_site_refinement_flags
_atom_site_disorder_assembly
_atom_site_disorder_group
S1 S 0.15779(5) 0.21291(6) 0.77198(4) 0.0499(2) Uani 1 1 d . . .
S2 S 0.40907(5) 0.18482(5) 0.79930(4) 0.04758(19) Uani 1 1 d . . .
F1 F 0.26890(19) -0.0287(2) 0.66375(11) 0.1094(7) Uani 1 1 d . . .
O1 O 0.06070(13) 0.13279(17) 0.77388(12) 0.0677(5) Uani 1 1 d . . .
O2 O 0.17116(16) 0.27654(17) 0.69808(10) 0.0637(5) Uani 1 1 d . . .
O3 O 0.48501(13) 0.10566(17) 0.85051(10) 0.0596(5) Uani 1 1 d . . .
O4 O 0.39676(15) 0.30947(15) 0.82171(12) 0.0638(5) Uani 1 1 d . . .
N1 N 0.27518(14) 0.12331(17) 0.79760(12) 0.0467(5) Uani 1 1 d . . .
C1 C 0.2651(2) -0.0141(2) 0.80601(15) 0.0499(6) Uani 1 1 d . . .
H1 H 0.3458 -0.0437 0.8153 0.060 Uiso 1 1 calc R . .
C2 C 0.2119(2) -0.0769(3) 0.72684(16) 0.0652(7) Uani 1 1 d . . .
H2 H 0.1280 -0.0599 0.7163 0.078 Uiso 1 1 calc R . .
C3 C 0.2334(3) -0.2133(3) 0.7306(2) 0.0904(11) Uani 1 1 d . . .
H3A H 0.2232 -0.2465 0.6758 0.136 Uiso 1 1 calc R . .
H3B H 0.1791 -0.2514 0.7625 0.136 Uiso 1 1 calc R . .
H3C H 0.3116 -0.2289 0.7559 0.136 Uiso 1 1 calc R . .
C4 C 0.2121(2) -0.0521(2) 0.88269(15) 0.0486(6) Uani 1 1 d . . .
C5 C 0.0990(2) -0.0934(3) 0.88025(17) 0.0629(7) Uani 1 1 d . . .
H5 H 0.0511 -0.0972 0.8302 0.076 Uiso 1 1 calc R . .
C6 C 0.0568(3) -0.1290(3) 0.9509(2) 0.0783(9) Uani 1 1 d . . .
H6 H -0.0197 -0.1568 0.9485 0.094 Uiso 1 1 calc R . .
C7 C 0.1256(3) -0.1241(3) 1.0246(2) 0.0873(10) Uani 1 1 d . . .
H7 H 0.0963 -0.1486 1.0724 0.105 Uiso 1 1 calc R . .
C8 C 0.2387(3) -0.0829(3) 1.0286(2) 0.0836(9) Uani 1 1 d . . .
H8 H 0.2855 -0.0780 1.0791 0.100 Uiso 1 1 calc R . .
C9 C 0.2821(2) -0.0490(3) 0.95776(17) 0.0628(7) Uani 1 1 d . . .
H9 H 0.3593 -0.0236 0.9602 0.075 Uiso 1 1 calc R . .
C10 C 0.15788(18) 0.3209(2) 0.85203(14) 0.0465(5) Uani 1 1 d . . .
C11 C 0.1703(3) 0.2834(3) 0.93278(17) 0.0652(7) Uani 1 1 d . . .
H11 H 0.1822 0.2010 0.9461 0.078 Uiso 1 1 calc R . .
C12 C 0.1650(3) 0.3696(3) 0.99390(18) 0.0741(8) Uani 1 1 d . . .
H12 H 0.1754 0.3455 1.0489 0.089 Uiso 1 1 calc R . .
C13 C 0.1444(2) 0.4905(3) 0.97397(18) 0.0696(8) Uani 1 1 d . . .
H13 H 0.1399 0.5482 1.0154 0.084 Uiso 1 1 calc R . .
C14 C 0.1305(3) 0.5264(3) 0.89353(19) 0.0722(8) Uani 1 1 d . . .
H14 H 0.1155 0.6084 0.8804 0.087 Uiso 1 1 calc R . .
C15 C 0.1386(2) 0.4424(2) 0.83122(17) 0.0599(7) Uani 1 1 d . . .
H15 H 0.1312 0.4673 0.7765 0.072 Uiso 1 1 calc R . .
C16 C 0.44973(19) 0.1805(2) 0.69996(15) 0.0486(6) Uani 1 1 d . . .
C17 C 0.4225(2) 0.2780(2) 0.64661(19) 0.0641(7) Uani 1 1 d . . .
H17 H 0.3797 0.3444 0.6623 0.077 Uiso 1 1 calc R . .
C18 C 0.4594(3) 0.2750(3) 0.5706(2) 0.0824(9) Uani 1 1 d . . .
H18 H 0.4414 0.3400 0.5344 0.099 Uiso 1 1 calc R . .
C19 C 0.5229(3) 0.1776(3) 0.54682(19) 0.0780(9) Uani 1 1 d . . .
H19 H 0.5473 0.1767 0.4948 0.094 Uiso 1 1 calc R . .
C20 C 0.5501(3) 0.0816(3) 0.60009(19) 0.0717(8) Uani 1 1 d . . .
H20 H 0.5935 0.0159 0.5842 0.086 Uiso 1 1 calc R . .
C21 C 0.5134(2) 0.0820(2) 0.67668(16) 0.0557(6) Uani 1 1 d . . .
H21 H 0.5314 0.0166 0.7126 0.067 Uiso 1 1 calc R . .

loop_
_atom_site_aniso_label
_atom_site_aniso_U_11
_atom_site_aniso_U_22
_atom_site_aniso_U_33
_atom_site_aniso_U_23
_atom_site_aniso_U_13
_atom_site_aniso_U_12
S1 0.0437(3) 0.0458(4) 0.0579(4) -0.0010(3) -0.0022(3) 0.0045(2)
S2 0.0415(3) 0.0403(3) 0.0600(4) -0.0042(3) 0.0026(3) -0.0047(2)
F1 0.1366(17) 0.1233(18) 0.0690(11) -0.0206(11) 0.0158(11) -0.0534(14)
O1 0.0420(9) 0.0585(12) 0.0988(14) -0.0071(10) -0.0059(9) -0.0030(8)
O2 0.0715(12) 0.0652(12) 0.0527(10) 0.0020(9) 0.0012(8) 0.0145(9)
O3 0.0437(9) 0.0675(12) 0.0649(11) 0.0056(9) -0.0040(8) -0.0007(8)
O4 0.0632(11) 0.0449(10) 0.0855(13) -0.0183(9) 0.0176(9) -0.0125(8)
N1 0.0399(10) 0.0357(10) 0.0631(12) -0.0023(9) 0.0009(9) -0.0004(8)
C1 0.0446(12) 0.0349(12) 0.0677(15) -0.0055(11) -0.0017(11) -0.0023(9)
C2 0.0724(18) 0.0590(17) 0.0650(17) -0.0132(14) 0.0117(14) -0.0125(14)
C3 0.094(2) 0.061(2) 0.112(3) -0.0387(18) -0.001(2) -0.0025(17)
C4 0.0492(13) 0.0349(12) 0.0600(14) -0.0007(10) 0.0004(11) -0.0004(10)
C5 0.0550(15) 0.0629(17) 0.0686(17) 0.0041(14) -0.0009(13) -0.0109(13)
C6 0.0616(17) 0.088(2) 0.084(2) 0.0205(18) 0.0072(16) -0.0089(16)
C7 0.084(2) 0.096(3) 0.083(2) 0.0289(19) 0.0164(18) 0.0040(19)
C8 0.088(2) 0.090(2) 0.0680(19) 0.0195(17) -0.0112(17) 0.0006(18)
C9 0.0530(14) 0.0610(17) 0.0710(18) 0.0062(14) -0.0052(13) -0.0041(12)
C10 0.0395(12) 0.0446(13) 0.0558(14) 0.0020(11) 0.0081(10) 0.0062(10)
C11 0.083(2) 0.0511(16) 0.0641(18) 0.0119(13) 0.0197(14) 0.0118(14)
C12 0.099(2) 0.072(2) 0.0546(16) 0.0018(15) 0.0207(15) 0.0086(17)
C13 0.0789(19) 0.0616(18) 0.0703(19) -0.0112(15) 0.0171(15) 0.0105(15)
C14 0.088(2) 0.0468(16) 0.083(2) -0.0027(15) 0.0134(16) 0.0157(14)
C15 0.0696(16) 0.0483(15) 0.0610(16) 0.0066(12) 0.0045(13) 0.0098(13)
C16 0.0433(12) 0.0375(12) 0.0641(15) 0.0021(11) 0.0034(11) -0.0037(10)
C17 0.0630(16) 0.0471(15) 0.084(2) 0.0152(14) 0.0170(14) 0.0042(12)
C18 0.085(2) 0.076(2) 0.086(2) 0.0340(18) 0.0106(18) -0.0040(18)
C19 0.085(2) 0.084(2) 0.0673(19) 0.0045(17) 0.0206(16) -0.0109(18)
C20 0.081(2) 0.0603(18) 0.077(2) -0.0086(15) 0.0225(16) -0.0001(15)
C21 0.0598(15) 0.0440(14) 0.0643(16) 0.0015(12) 0.0115(12) 0.0035(11)

loop_
_atom_type_symbol
_atom_type_description
_atom_type_scat_dispersion_real
_atom_type_scat_dispersion_imag
_atom_type_scat_source
C C 0.0033 0.0016 'International Tables Vol C Tables 4.2.6.8 and 6.1.1.4'
H H 0.0000 0.0000 'International Tables Vol C Tables 4.2.6.8 and 6.1.1.4'
N N 0.0061 0.0033 'International Tables Vol C Tables 4.2.6.8 and 6.1.1.4'
O O 0.0106 0.0060 'International Tables Vol C Tables 4.2.6.8 and 6.1.1.4'
F F 0.0171 0.0103 'International Tables Vol C Tables 4.2.6.8 and 6.1.1.4'
S S 0.1246 0.1234 'International Tables Vol C Tables 4.2.6.8 and 6.1.1.4'

loop_
_geom_angle_atom_site_label_1
_geom_angle_atom_site_label_2
_geom_angle_atom_site_label_3
_geom_angle
_geom_angle_site_symmetry_1
_geom_angle_site_symmetry_3
_geom_angle_publ_flag
O2 S1 O1 119.27(12) . . ?
O2 S1 N1 108.94(10) . . ?
O1 S1 N1 104.57(10) . . ?
O2 S1 C10 108.53(11) . . ?
O1 S1 C10 108.62(11) . . ?
N1 S1 C10 106.16(10) . . ?
O4 S2 O3 120.13(11) . . ?
O4 S2 N1 105.26(10) . . ?
O3 S2 N1 105.37(10) . . ?
O4 S2 C16 108.30(11) . . ?
O3 S2 C16 108.20(11) . . ?
N1 S2 C16 109.17(10) . . ?
C1 N1 S1 122.00(14) . . ?
C1 N1 S2 118.34(14) . . ?
S1 N1 S2 118.95(11) . . ?
N1 C1 C4 112.86(19) . . ?
N1 C1 C2 113.3(2) . . ?
C4 C1 C2 114.7(2) . . ?
N1 C1 H1 104.9 . . ?
C4 C1 H1 104.9 . . ?
C2 C1 H1 104.9 . . ?
F1 C2 C3 108.1(2) . . ?
F1 C2 C1 106.4(2) . . ?
C3 C2 C1 111.2(2) . . ?
F1 C2 H2 110.4 . . ?
C3 C2 H2 110.4 . . ?
C1 C2 H2 110.4 . . ?
C2 C3 H3A 109.5 . . ?
C2 C3 H3B 109.5 . . ?
H3A C3 H3B 109.5 . . ?
C2 C3 H3C 109.5 . . ?
H3A C3 H3C 109.5 . . ?
H3B C3 H3C 109.5 . . ?
C5 C4 C9 118.6(2) . . ?
C5 C4 C1 123.0(2) . . ?
C9 C4 C1 118.4(2) . . ?
C6 C5 C4 120.5(3) . . ?
C6 C5 H5 119.8 . . ?
C4 C5 H5 119.8 . . ?
C7 C6 C5 120.5(3) . . ?
C7 C6 H6 119.7 . . ?
C5 C6 H6 119.7 . . ?
C6 C7 C8 120.0(3) . . ?
C6 C7 H7 120.0 . . ?
C8 C7 H7 120.0 . . ?
C9 C8 C7 119.7(3) . . ?
C9 C8 H8 120.2 . . ?
C7 C8 H8 120.2 . . ?
C8 C9 C4 120.7(3) . . ?
C8 C9 H9 119.7 . . ?
C4 C9 H9 119.7 . . ?
C11 C10 C15 121.2(2) . . ?
C11 C10 S1 120.49(19) . . ?
C15 C10 S1 118.23(19) . . ?
C10 C11 C12 119.2(3) . . ?
C10 C11 H11 120.4 . . ?
C12 C11 H11 120.4 . . ?
C13 C12 C11 120.3(3) . . ?
C13 C12 H12 119.9 . . ?
C11 C12 H12 119.9 . . ?
C14 C13 C12 120.1(3) . . ?
C14 C13 H13 120.0 . . ?
C12 C13 H13 120.0 . . ?
C13 C14 C15 120.8(3) . . ?
C13 C14 H14 119.6 . . ?
C15 C14 H14 119.6 . . ?
C10 C15 C14 118.5(2) . . ?
C10 C15 H15 120.7 . . ?
C14 C15 H15 120.7 . . ?
C21 C16 C17 120.5(3) . . ?
C21 C16 S2 119.53(19) . . ?
C17 C16 S2 119.9(2) . . ?
C18 C17 C16 118.9(3) . . ?
C18 C17 H17 120.6 . . ?
C16 C17 H17 120.6 . . ?
C17 C18 C19 121.1(3) . . ?
C17 C18 H18 119.5 . . ?
C19 C18 H18 119.5 . . ?
C20 C19 C18 119.7(3) . . ?
C20 C19 H19 120.1 . . ?
C18 C19 H19 120.1 . . ?
C19 C20 C21 120.4(3) . . ?
C19 C20 H20 119.8 . . ?
C21 C20 H20 119.8 . . ?
C20 C21 C16 119.4(3) . . ?
C20 C21 H21 120.3 . . ?
C16 C21 H21 120.3 . . ?

loop_
_geom_bond_atom_site_label_1
_geom_bond_atom_site_label_2
_geom_bond_distance
_geom_bond_site_symmetry_2
_geom_bond_publ_flag
S1 O2 1.4195(19) . ?
S1 O1 1.4248(18) . ?
S1 N1 1.6805(18) . ?
S1 C10 1.761(2) . ?
S2 O4 1.4185(17) . ?
S2 O3 1.4246(17) . ?
S2 N1 1.6831(18) . ?
S2 C16 1.749(3) . ?
F1 C2 1.396(3) . ?
N1 C1 1.509(3) . ?
C1 C4 1.522(3) . ?
C1 C2 1.524(3) . ?
C1 H1 0.9800 . ?
C2 C3 1.506(4) . ?
C2 H2 0.9800 . ?
C3 H3A 0.9600 . ?
C3 H3B 0.9600 . ?
C3 H3C 0.9600 . ?
C4 C5 1.378(3) . ?
C4 C9 1.383(3) . ?
C5 C6 1.367(4) . ?
C5 H5 0.9300 . ?
C6 C7 1.360(4) . ?
C6 H6 0.9300 . ?
C7 C8 1.375(4) . ?
C7 H7 0.9300 . ?
C8 C9 1.371(4) . ?
C8 H8 0.9300 . ?
C9 H9 0.9300 . ?
C10 C11 1.373(3) . ?
C10 C15 1.377(3) . ?
C11 C12 1.378(4) . ?
C11 H11 0.9300 . ?
C12 C13 1.371(4) . ?
C12 H12 0.9300 . ?
C13 C14 1.363(4) . ?
C13 H13 0.9300 . ?
C14 C15 1.383(4) . ?
C14 H14 0.9300 . ?
C15 H15 0.9300 . ?
C16 C21 1.381(3) . ?
C16 C17 1.386(3) . ?
C17 C18 1.366(4) . ?
C17 H17 0.9300 . ?
C18 C19 1.374(4) . ?
C18 H18 0.9300 . ?
C19 C20 1.372(4) . ?
C19 H19 0.9300 . ?
C20 C21 1.373(4) . ?
C20 H20 0.9300 . ?
C21 H21 0.9300 . ?

loop_
_geom_torsion_atom_site_label_1
_geom_torsion_atom_site_label_2
_geom_torsion_atom_site_label_3
_geom_torsion_atom_site_label_4
_geom_torsion
_geom_torsion_site_symmetry_1
_geom_torsion_site_symmetry_2
_geom_torsion_site_symmetry_3
_geom_torsion_site_symmetry_4
_geom_torsion_publ_flag
O2 S1 N1 C1 -120.58(19) . . . . ?
O1 S1 N1 C1 8.0(2) . . . . ?
C10 S1 N1 C1 122.73(18) . . . . ?
O2 S1 N1 S2 49.58(15) . . . . ?
O1 S1 N1 S2 178.13(12) . . . . ?
C10 S1 N1 S2 -67.11(15) . . . . ?
O4 S2 N1 C1 -158.44(17) . . . . ?
O3 S2 N1 C1 -30.51(19) . . . . ?
C16 S2 N1 C1 85.50(18) . . . . ?
O4 S2 N1 S1 31.04(16) . . . . ?
O3 S2 N1 S1 158.96(12) . . . . ?
C16 S2 N1 S1 -85.02(14) . . . . ?
S1 N1 C1 C4 -72.2(2) . . . . ?
S2 N1 C1 C4 117.56(18) . . . . ?
S1 N1 C1 C2 60.2(3) . . . . ?
S2 N1 C1 C2 -110.0(2) . . . . ?
N1 C1 C2 F1 47.0(3) . . . . ?
C4 C1 C2 F1 178.5(2) . . . . ?
N1 C1 C2 C3 164.4(2) . . . . ?
C4 C1 C2 C3 -64.0(3) . . . . ?
N1 C1 C4 C5 104.5(3) . . . . ?
C2 C1 C4 C5 -27.2(3) . . . . ?
N1 C1 C4 C9 -77.8(3) . . . . ?
C2 C1 C4 C9 150.5(2) . . . . ?
C9 C4 C5 C6 0.8(4) . . . . ?
C1 C4 C5 C6 178.5(3) . . . . ?
C4 C5 C6 C7 0.0(5) . . . . ?
C5 C6 C7 C8 0.1(6) . . . . ?
C6 C7 C8 C9 -1.2(5) . . . . ?
C7 C8 C9 C4 2.1(5) . . . . ?
C5 C4 C9 C8 -1.9(4) . . . . ?
C1 C4 C9 C8 -179.7(3) . . . . ?
O2 S1 C10 C11 -166.5(2) . . . . ?
O1 S1 C10 C11 62.4(2) . . . . ?
N1 S1 C10 C11 -49.6(2) . . . . ?
O2 S1 C10 C15 17.1(2) . . . . ?
O1 S1 C10 C15 -114.0(2) . . . . ?
N1 S1 C10 C15 134.02(19) . . . . ?
C15 C10 C11 C12 -0.9(4) . . . . ?
S1 C10 C11 C12 -177.2(2) . . . . ?
C10 C11 C12 C13 1.7(4) . . . . ?
C11 C12 C13 C14 -0.8(5) . . . . ?
C12 C13 C14 C15 -0.9(5) . . . . ?
C11 C10 C15 C14 -0.8(4) . . . . ?
S1 C10 C15 C14 175.6(2) . . . . ?
C13 C14 C15 C10 1.7(4) . . . . ?
O4 S2 C16 C21 152.72(19) . . . . ?
O3 S2 C16 C21 21.0(2) . . . . ?
N1 S2 C16 C21 -93.2(2) . . . . ?
O4 S2 C16 C17 -24.4(2) . . . . ?
O3 S2 C16 C17 -156.1(2) . . . . ?
N1 S2 C16 C17 89.7(2) . . . . ?
C21 C16 C17 C18 0.2(4) . . . . ?
S2 C16 C17 C18 177.2(2) . . . . ?
C16 C17 C18 C19 -0.2(5) . . . . ?
C17 C18 C19 C20 -0.1(5) . . . . ?
C18 C19 C20 C21 0.5(5) . . . . ?
C19 C20 C21 C16 -0.5(4) . . . . ?
C17 C16 C21 C20 0.2(4) . . . . ?
S2 C16 C21 C20 -176.9(2) . . . . ?
